data_4129772
loop_
_publ_author_name
'Rovira, Alexander R.'
'Fin, Andrea'
'Tor, Yitzhak'

_publ_section_title
;
 Chemical Mutagenesis of an Emissive RNA Alphabet.
;
_journal_issue 46
_journal_name_full 'Journal of the American Chemical Society'
_journal_page_first 14602
_journal_page_last 14605
_journal_paper_doi 10.1021/jacs.5b10420
_journal_volume 137
_journal_year 2015
_chemical_absolute_configuration ad
_chemical_formula_moiety 'C10 H11 N3 O6 S'
_chemical_formula_sum 'C10 H11 N3 O6 S'
_chemical_formula_weight 301.28
_space_group_crystal_system orthorhombic
_space_group_IT_number 19
_space_group_name_Hall 'P 2ac 2ab'
_space_group_name_H-M_alt 'P 21 21 21'
_atom_sites_solution_hydrogens mixed
_atom_sites_solution_primary direct
_atom_sites_solution_secondary difmap
_audit_creation_date 2015-06-11
_audit_creation_method
;
Olex2 1.2-beta
(compiled 2015.01.26 svn.r3150 for OlexSys, GUI svn.r4998)
;
_cell_angle_alpha 90
_cell_angle_beta 90
_cell_angle_gamma 90
_cell_formula_units_Z 4
_cell_length_a 6.3830(2)
_cell_length_b 8.0212(2)
_cell_length_c 22.0071(5)
_cell_measurement_reflns_used 9019
_cell_measurement_temperature 100
_cell_measurement_theta_max 25.343
_cell_measurement_theta_min 2.703
_cell_volume 1126.75(5)
_computing_cell_refinement 'SAINT v8.34A (Bruker, 2013)'
_computing_data_collection 'APEX2 v2013.6-2 (Bruker, 2013)'
_computing_data_reduction 'SAINT v8.34A (Bruker, 2013)'
_computing_molecular_graphics 'Olex2 (Dolomanov et al., 2009)'
_computing_publication_material 'Olex2 (Dolomanov et al., 2009)'
_computing_structure_refinement 'XL (Sheldrick, 2008)'
_computing_structure_solution 'ShelXT (Sheldrick, 2008)'
_diffrn_ambient_temperature 100
_diffrn_detector 'Bruker APEX-II CCD'
_diffrn_detector_area_resol_mean 7.9
_diffrn_detector_type 'CCD Area Detector'
_diffrn_measured_fraction_theta_full 1.000
_diffrn_measured_fraction_theta_max 0.999
_diffrn_measurement_device 'Kappa Four-Circle Diffractometer'
_diffrn_measurement_device_type 'Bruker APEX II TXS'
_diffrn_measurement_method '\w and \f scans'
_diffrn_radiation_monochromator 'Double Bounce Multilayer Mirrors'
_diffrn_radiation_probe x-ray
_diffrn_radiation_type MoK\a
_diffrn_radiation_wavelength 0.71073
_diffrn_reflns_av_R_equivalents 0.0502
_diffrn_reflns_av_unetI/netI 0.0274
_diffrn_reflns_Laue_measured_fraction_full 1.000
_diffrn_reflns_Laue_measured_fraction_max 0.999
_diffrn_reflns_limit_h_max 7
_diffrn_reflns_limit_h_min -7
_diffrn_reflns_limit_k_max 9
_diffrn_reflns_limit_k_min -9
_diffrn_reflns_limit_l_max 26
_diffrn_reflns_limit_l_min -26
_diffrn_reflns_number 14420
_diffrn_reflns_point_group_measured_fraction_full 1.000
_diffrn_reflns_point_group_measured_fraction_max 0.999
_diffrn_reflns_theta_full 25.000
_diffrn_reflns_theta_max 25.351
_diffrn_reflns_theta_min 1.851
_diffrn_source 'Micro Focus Rotating Anode'
_diffrn_source_type 'Bruker TXS'
_diffrn_standards_number 0
_exptl_absorpt_coefficient_mu 0.322
_exptl_absorpt_correction_T_max 0.0916
_exptl_absorpt_correction_T_min 0.0596
_exptl_absorpt_correction_type multi-scan
_exptl_absorpt_process_details
;
SADABS-2014/4 (Bruker,2014/4) was used for absorption correction.
wR2(int) was 0.1197 before and 0.0648 after correction.
The Ratio of minimum to maximum transmission is 0.6507.
The \l/2 correction factor is 0.00150.
;
_exptl_crystal_colour Colorless
_exptl_crystal_colour_primary Colorless
_exptl_crystal_density_diffrn 1.776
_exptl_crystal_description Block
_exptl_crystal_F_000 624
_exptl_crystal_size_max 0.213
_exptl_crystal_size_mid 0.085
_exptl_crystal_size_min 0.072
_refine_diff_density_max 0.200
_refine_diff_density_min -0.195
_refine_diff_density_rms 0.043
_refine_ls_abs_structure_details
;
 Flack x determined using 802 quotients [(I+)-(I-)]/[(I+)+(I-)]
 (Parsons, Flack and Wagner, Acta Cryst. B69 (2013) 249-259).
;
_refine_ls_abs_structure_Flack 0.04(3)
_refine_ls_extinction_method none
_refine_ls_goodness_of_fit_ref 1.084
_refine_ls_hydrogen_treatment mixed
_refine_ls_matrix_type full
_refine_ls_number_parameters 197
_refine_ls_number_reflns 2065
_refine_ls_number_restraints 4
_refine_ls_restrained_S_all 1.095
_refine_ls_R_factor_all 0.0246
_refine_ls_R_factor_gt 0.0235
_refine_ls_shift/su_max 0.000
_refine_ls_shift/su_mean 0.000
_refine_ls_structure_factor_coef Fsqd
_refine_ls_weighting_details 'w=1/[\s^2^(Fo^2^)+(0.0226P)^2^+0.4574P] where P=(Fo^2^+2Fc^2^)/3'
_refine_ls_weighting_scheme calc
_refine_ls_wR_factor_gt 0.0587
_refine_ls_wR_factor_ref 0.0597
_reflns_Friedel_coverage 0.677
_reflns_Friedel_fraction_full 1.000
_reflns_Friedel_fraction_max 0.999
_reflns_number_gt 2007
_reflns_number_total 2065
_reflns_threshold_expression 'I > 2\s(I)'
_cod_data_source_file ja5b10420_si_004.cif
_cod_data_source_block Tor109
_cod_depositor_comments
;
The following automatic conversions were performed:

data item '_diffrn_radiation_probe' value 'X-ray' was changed to
'x-ray' in accordance with the
/home/saulius/struct/COD-crude-data/automatic-downloads/DataCite-retrospective/ACS/depositions/lib/dictionaries/cif_core.dic
dictionary named 'cif_core.dic' version 2.4.2 last updated on
2011-04-26.

Automatic conversion script
Id: cif_fix_values 6909 2019-04-08 15:41:33Z antanas 
;
_cod_database_code 4129772
_shelx_space_group_comment
;
The symmetry employed for this shelxl refinement is uniquely defined
by the following loop, which should always be used as a source of
symmetry information in preference to the above space-group names.
They are only intended as comments.
;
_shelx_estimated_absorpt_t_max 0.977
_shelx_estimated_absorpt_t_min 0.935
_olex2_refinement_description
;
1. Fixed Uiso
 At 1.2 times of:
  All C(H) groups, All C(H,H) groups
2. Restrained distances
 N3-H3A = O4-H4 = O2-H2 = O3-H3
 0.95 with sigma of 0.02
3.a Ternary CH refined with riding coordinates:
 C1(H1), C2(H2A), C3(H3B), C4(H4A)
3.b Secondary CH2 refined with riding coordinates:
 C5(H5A,H5B)
3.c Aromatic/amide H refined with riding coordinates:
 C6(H6)
;
_shelx_shelxl_version_number 2014/7
_olex2_submission_special_instructions 'No special instructions were received'

loop_
_space_group_symop_operation_xyz
'x, y, z'
'-x+1/2, -y, z+1/2'
'-x, y+1/2, -z+1/2'
'x+1/2, -y+1/2, -z'

loop_
_atom_site_label
_atom_site_type_symbol
_atom_site_fract_x
_atom_site_fract_y
_atom_site_fract_z
_atom_site_U_iso_or_equiv
_atom_site_adp_type
_atom_site_occupancy
_atom_site_site_symmetry_order
_atom_site_calc_flag
_atom_site_refinement_flags_posn
S1 S 0.36250(9) 0.55202(8) 0.39576(2) 0.01508(15) Uani 1 1 d .
O1 O 0.1599(3) 0.4115(2) 0.63265(7) 0.0149(4) Uani 1 1 d .
O2 O 0.7073(3) 0.3134(2) 0.62402(8) 0.0174(4) Uani 1 1 d D
H2 H 0.782(5) 0.390(3) 0.6067(14) 0.035(9) Uiso 1 1 d D
O3 O 0.4436(3) 0.0949(2) 0.67447(7) 0.0159(4) Uani 1 1 d D
H3 H 0.561(4) 0.059(4) 0.6892(14) 0.033(9) Uiso 1 1 d D
O4 O 0.2017(3) 0.5404(2) 0.75554(7) 0.0163(4) Uani 1 1 d D
H4 H 0.233(5) 0.598(4) 0.7226(12) 0.040(10) Uiso 1 1 d D
O5 O 0.3668(3) 1.0470(2) 0.49184(7) 0.0164(4) Uani 1 1 d .
O6 O 0.3551(3) 0.7276(2) 0.66133(7) 0.0163(4) Uani 1 1 d .
N1 N 0.3665(3) 0.5834(2) 0.57149(8) 0.0129(4) Uani 1 1 d .
N2 N 0.3661(3) 0.7478(3) 0.41741(8) 0.0157(4) Uani 1 1 d .
N3 N 0.3671(3) 0.8776(2) 0.57502(9) 0.0137(4) Uani 1 1 d D
H3A H 0.373(6) 0.970(3) 0.5999(14) 0.045(10) Uiso 1 1 d D
C1 C 0.3547(4) 0.4209(3) 0.60198(10) 0.0133(5) Uani 1 1 d .
H1 H 0.3596 0.3313 0.5704 0.016 Uiso 1 1 calc R
C2 C 0.5259(4) 0.3866(3) 0.64940(11) 0.0136(5) Uani 1 1 d .
H2A H 0.5630 0.4915 0.6715 0.016 Uiso 1 1 calc R
C3 C 0.4143(4) 0.2641(3) 0.69242(10) 0.0131(5) Uani 1 1 d .
H3B H 0.4613 0.2813 0.7353 0.016 Uiso 1 1 calc R
C4 C 0.1807(4) 0.3049(3) 0.68572(10) 0.0138(5) Uani 1 1 d .
H4A H 0.1015 0.1992 0.6786 0.017 Uiso 1 1 calc R
C5 C 0.0851(4) 0.3955(3) 0.73923(11) 0.0162(5) Uani 1 1 d .
H5A H -0.0602 0.4284 0.7290 0.019 Uiso 1 1 calc R
H5B H 0.0790 0.3189 0.7745 0.019 Uiso 1 1 calc R
C6 C 0.3625(4) 0.4657(3) 0.46617(10) 0.0141(5) Uani 1 1 d .
H6 H 0.3610 0.3499 0.4752 0.017 Uiso 1 1 calc R
C7 C 0.3652(4) 0.5940(3) 0.50778(10) 0.0134(5) Uani 1 1 d .
C8 C 0.3663(4) 0.7499(3) 0.47811(10) 0.0134(5) Uani 1 1 d .
C9 C 0.3678(4) 0.9068(3) 0.51287(10) 0.0137(5) Uani 1 1 d .
C10 C 0.3614(4) 0.7265(3) 0.60573(10) 0.0140(5) Uani 1 1 d .

loop_
_atom_site_aniso_label
_atom_site_aniso_U_11
_atom_site_aniso_U_22
_atom_site_aniso_U_33
_atom_site_aniso_U_23
_atom_site_aniso_U_13
_atom_site_aniso_U_12
S1 0.0164(3) 0.0188(3) 0.0101(3) -0.0003(2) 0.0000(2) -0.0011(3)
O1 0.0137(8) 0.0187(9) 0.0123(7) 0.0035(7) 0.0003(7) 0.0002(7)
O2 0.0144(8) 0.0181(9) 0.0198(9) 0.0042(7) 0.0050(7) 0.0021(7)
O3 0.0186(9) 0.0132(9) 0.0158(8) -0.0008(7) -0.0012(7) 0.0016(7)
O4 0.0201(9) 0.0162(9) 0.0127(8) -0.0010(7) 0.0007(7) -0.0022(7)
O5 0.0174(8) 0.0146(9) 0.0173(8) 0.0037(7) -0.0003(7) 0.0001(8)
O6 0.0223(9) 0.0151(8) 0.0116(8) -0.0002(6) -0.0002(7) -0.0006(8)
N1 0.0150(9) 0.0128(10) 0.0108(9) 0.0008(7) -0.0008(8) -0.0007(9)
N2 0.0138(10) 0.0200(11) 0.0135(9) 0.0010(8) -0.0006(8) -0.0010(10)
N3 0.0152(10) 0.0124(10) 0.0134(9) -0.0011(8) -0.0004(9) 0.0010(9)
C1 0.0150(11) 0.0122(11) 0.0128(10) -0.0003(9) 0.0012(10) -0.0005(10)
C2 0.0135(12) 0.0144(12) 0.0129(11) -0.0009(10) 0.0002(10) 0.0001(10)
C3 0.0180(12) 0.0114(12) 0.0098(10) -0.0012(9) -0.0007(9) 0.0001(10)
C4 0.0167(14) 0.0125(11) 0.0122(11) 0.0026(9) -0.0007(10) -0.0020(10)
C5 0.0151(12) 0.0187(13) 0.0149(11) -0.0009(10) 0.0021(10) -0.0019(10)
C6 0.0128(11) 0.0173(12) 0.0123(10) 0.0002(9) -0.0006(9) -0.0002(11)
C7 0.0090(11) 0.0191(12) 0.0119(10) 0.0008(9) -0.0001(9) -0.0001(10)
C8 0.0093(11) 0.0177(12) 0.0131(10) 0.0012(9) 0.0004(10) -0.0001(12)
C9 0.0069(10) 0.0196(13) 0.0146(11) 0.0016(9) 0.0005(10) 0.0005(11)
C10 0.0110(10) 0.0161(12) 0.0148(11) -0.0008(9) -0.0005(10) -0.0002(10)

loop_
_atom_type_symbol
_atom_type_description
_atom_type_scat_dispersion_real
_atom_type_scat_dispersion_imag
_atom_type_scat_source
C C 0.0033 0.0016 'International Tables Vol C Tables 4.2.6.8 and 6.1.1.4'
H H 0.0000 0.0000 'International Tables Vol C Tables 4.2.6.8 and 6.1.1.4'
N N 0.0061 0.0033 'International Tables Vol C Tables 4.2.6.8 and 6.1.1.4'
O O 0.0106 0.0060 'International Tables Vol C Tables 4.2.6.8 and 6.1.1.4'
S S 0.1246 0.1234 'International Tables Vol C Tables 4.2.6.8 and 6.1.1.4'

loop_
_geom_angle_atom_site_label_1
_geom_angle_atom_site_label_2
_geom_angle_atom_site_label_3
_geom_angle
N2 S1 C6 97.20(11)
C1 O1 C4 109.51(17)
C2 O2 H2 109(2)
C3 O3 H3 109(2)
C5 O4 H4 110(2)
C7 N1 C1 120.65(18)
C10 N1 C1 119.35(17)
C10 N1 C7 119.8(2)
C8 N2 S1 107.58(17)
C9 N3 H3A 117(2)
C9 N3 C10 128.9(2)
C10 N3 H3A 115(2)
O1 C1 N1 108.08(18)
O1 C1 H1 108.7
O1 C1 C2 106.92(18)
N1 C1 H1 108.7
N1 C1 C2 115.7(2)
C2 C1 H1 108.7
O2 C2 C1 112.89(19)
O2 C2 H2A 110.4
O2 C2 C3 110.9(2)
C1 C2 H2A 110.4
C1 C2 C3 101.71(18)
C3 C2 H2A 110.4
O3 C3 C2 112.12(18)
O3 C3 H3B 110.7
O3 C3 C4 107.7(2)
C2 C3 H3B 110.7
C4 C3 C2 104.76(19)
C4 C3 H3B 110.7
O1 C4 C3 106.96(19)
O1 C4 H4A 109.0
O1 C4 C5 107.8(2)
C3 C4 H4A 109.0
C5 C4 C3 114.8(2)
C5 C4 H4A 109.0
O4 C5 C4 112.1(2)
O4 C5 H5A 109.2
O4 C5 H5B 109.2
C4 C5 H5A 109.2
C4 C5 H5B 109.2
H5A C5 H5B 107.9
S1 C6 H6 126.2
C7 C6 S1 107.59(18)
C7 C6 H6 126.2
N1 C7 C8 121.0(2)
C6 C7 N1 128.2(2)
C6 C7 C8 110.8(2)
N2 C8 C7 116.9(2)
N2 C8 C9 122.0(2)
C7 C8 C9 121.14(19)
O5 C9 N3 122.1(2)
O5 C9 C8 126.3(2)
N3 C9 C8 111.6(2)
O6 C10 N1 123.7(2)
O6 C10 N3 118.8(2)
N1 C10 N3 117.52(19)

loop_
_geom_bond_atom_site_label_1
_geom_bond_atom_site_label_2
_geom_bond_distance
S1 N2 1.641(2)
S1 C6 1.697(2)
O1 C1 1.417(3)
O1 C4 1.453(3)
O2 H2 0.87(2)
O2 C2 1.413(3)
O3 H3 0.87(2)
O3 C3 1.426(3)
O4 H4 0.88(2)
O4 C5 1.427(3)
O5 C9 1.216(3)
O6 C10 1.224(3)
N1 C1 1.467(3)
N1 C7 1.405(3)
N1 C10 1.374(3)
N2 C8 1.336(3)
N3 H3A 0.92(2)
N3 C9 1.388(3)
N3 C10 1.388(3)
C1 H1 1.0000
C1 C2 1.536(3)
C2 H2A 1.0000
C2 C3 1.539(3)
C3 H3B 1.0000
C3 C4 1.534(3)
C4 H4A 1.0000
C4 C5 1.512(3)
C5 H5A 0.9900
C5 H5B 0.9900
C6 H6 0.9500
C6 C7 1.377(3)
C7 C8 1.411(3)
C8 C9 1.473(3)

loop_
_geom_hbond_atom_site_label_D
_geom_hbond_atom_site_label_H
_geom_hbond_atom_site_label_A
_geom_hbond_distance_DH
_geom_hbond_distance_HA
_geom_hbond_distance_DA
_geom_hbond_angle_DHA
_geom_hbond_site_symmetry_A
O2 H2 O5 0.87(2) 2.29(3) 2.965(2) 135(3) 4_566
O3 H3 O4 0.87(2) 1.95(2) 2.773(2) 159(3) 3_646
O4 H4 O6 0.88(2) 1.87(2) 2.741(2) 167(3) .
N3 H3A O3 0.92(2) 1.97(3) 2.840(3) 155(3) 1_565
